data_9008159
loop_
_publ_author_name
'Jacobi, H.'
'Brehler, B.'

_publ_section_title
;
 Die kristallstruktur des Li2ZnCl4*2H2O
;
_journal_name_full 'Zeitschrift fur Kristallographie'
_journal_page_first 390
_journal_page_last 405
_journal_volume 128
_journal_year 1969
_chemical_formula_structural Li2ZnCl4*2H2O
_chemical_formula_sum 'Cl4 H4 Li2 O2 Zn'
_space_group_IT_number 19
_symmetry_space_group_name_Hall 'P 2ac 2ab'
_symmetry_space_group_name_H-M 'P 21 21 21'
_cell_angle_alpha 90
_cell_angle_beta 90
_cell_angle_gamma 90
_cell_formula_units_Z 4
_cell_length_a 10.24
_cell_length_b 11.98
_cell_length_c 6.44
_cell_volume 790.028
_database_code_amcsd 0010675
_exptl_crystal_density_diffrn 2.162
_cod_original_formula_sum 'Li2 Zn Cl4 (O2 H4)'
_cod_database_code 9008159
_amcsd_formula_title Li2ZnCl4*2H2O

loop_
_space_group_symop_operation_xyz
x,y,z
-x,1/2+y,1/2-z
1/2+x,1/2-y,-z
1/2-x,-y,1/2+z

loop_
_atom_site_aniso_label
_atom_site_aniso_U_11
_atom_site_aniso_U_22
_atom_site_aniso_U_33
_atom_site_aniso_U_12
_atom_site_aniso_U_13
_atom_site_aniso_U_23
Zn 0.02072 0.01745 0.02710 0.00249 0.00134 0.00117
Cl1 0.03878 0.02327 0.02374 0.00373 0.00334 -0.00274
Cl2 0.02337 0.03199 0.02942 -0.00808 0.00167 0.00313
Cl3 0.02497 0.01818 0.03299 0.00249 0.00535 0.00274
Cl4 0.02337 0.02472 0.03572 -0.00186 0.00401 -0.00078
Wat1 0.01965 0.03345 0.03152 -0.00186 0.00134 -0.00469
Wat2 0.01965 0.03054 0.03509 0.00435 -0.00367 -0.00313

loop_
_atom_site_label
_atom_site_fract_x
_atom_site_fract_y
_atom_site_fract_z
_atom_site_U_iso_or_equiv
_atom_site_type_symbol
_atom_site_attached_hydrogens
Li1 0.37700 0.26800 0.31200 0.06333 Li 0
Li2 0.20000 0.24700 0.74800 0.05066 Li 0
Zn 0.03850 0.04770 0.22230 ? Zn 0
Cl1 0.03010 0.08180 0.57040 ? Cl 0
Cl2 0.20580 0.14720 0.09180 ? Cl 0
Cl3 0.43150 0.14050 0.66840 ? Cl 0
Cl4 0.34570 0.40900 0.93690 ? Cl 0
Wat1 0.02250 0.31760 0.83090 ? O 2
Wat2 0.22580 0.32470 0.47720 ? O 2

loop_
_cod_changelog_entry_id
_cod_changelog_entry_author
_cod_changelog_entry_date
_cod_changelog_entry_text
1
;cod-tools version 3.8.0
Id: cif_guess_AMCSD_atom_types 9574 2023-05-10 09:00:05Z saulius
;
2023-05-10T18:51:13+03:00
;Derived atom types and hydrogen counts
from atom names that follow the AMCSD naming convention
(Wat == water, O-H == hydroxyl).
;

loop_
_cod_related_entry_id
_cod_related_entry_database
_cod_related_entry_code
1 AMCSD 0010675
